data_7705055
loop_
_publ_author_name
'Du, Jun'
'Zhang, Yanan'
'Huang, Zeming'
'Zhou, Shuangliu'
'Fang, Huayi'
'Cui, Peng'

_publ_section_title
;
 Heterobimetallic Pd(0) complexes with Pd\\rightarrow Ln (Ln = Sc, Y, Yb,
 Lu) dative bonds: rare-earth metal-dominated frustrated Lewis pair-like
 reactivity.
;
_journal_issue 35
_journal_name_full 'Dalton transactions (Cambridge, England : 2003)'
_journal_page_first 12311
_journal_page_last 12318
_journal_paper_doi 10.1039/d0dt02708a
_journal_volume 49
_journal_year 2020
_chemical_formula_moiety 'C66 H78 N3 P3 Pd'
_chemical_formula_sum 'C66 H78 N3 P3 Pd'
_chemical_formula_weight 1112.62
_space_group_crystal_system triclinic
_space_group_IT_number 2
_space_group_name_Hall '-P 1'
_space_group_name_H-M_alt 'P -1'
_atom_sites_solution_hydrogens mixed
_audit_creation_date 2019-11-26
_audit_creation_method
;
Olex2 1.2
(compiled 2018.05.29 svn.r3508 for OlexSys, GUI svn.r5506)
;
_audit_update_record
;
2020-05-29 deposited with the CCDC.	2020-08-06 downloaded from the CCDC.
;
_cell_angle_alpha 105.848(2)
_cell_angle_beta 95.818(2)
_cell_angle_gamma 104.347(2)
_cell_formula_units_Z 2
_cell_length_a 11.3117(5)
_cell_length_b 13.1850(6)
_cell_length_c 23.7630(12)
_cell_measurement_reflns_used 9835
_cell_measurement_temperature 273(2)
_cell_measurement_theta_max 27.239
_cell_measurement_theta_min 2.846
_cell_volume 3248.3(3)
_computing_cell_refinement 'SAINT v8.37A (Bruker, 2015)'
_computing_data_reduction 'SAINT v8.37A (Bruker, 2015)'
_computing_molecular_graphics 'Olex2 (Dolomanov et al., 2009)'
_computing_publication_material 'Olex2 (Dolomanov et al., 2009)'
_computing_structure_refinement 'XL (Sheldrick, 2008)'
_computing_structure_solution 'SHELXT 2014/5 (Sheldrick, 2014)'
_diffrn_ambient_temperature 273.15
_diffrn_measured_fraction_theta_full 0.998
_diffrn_measured_fraction_theta_max 0.993
_diffrn_measurement_device_type 'Bruker APEX-II CCD'
_diffrn_measurement_method '\f and \w scans'
_diffrn_radiation_type MoK\a
_diffrn_radiation_wavelength 0.71073
_diffrn_reflns_av_R_equivalents 0.0586
_diffrn_reflns_av_unetI/netI 0.0570
_diffrn_reflns_Laue_measured_fraction_full 0.998
_diffrn_reflns_Laue_measured_fraction_max 0.993
_diffrn_reflns_limit_h_max 14
_diffrn_reflns_limit_h_min -13
_diffrn_reflns_limit_k_max 17
_diffrn_reflns_limit_k_min -17
_diffrn_reflns_limit_l_max 30
_diffrn_reflns_limit_l_min -30
_diffrn_reflns_number 64218
_diffrn_reflns_point_group_measured_fraction_full 0.998
_diffrn_reflns_point_group_measured_fraction_max 0.993
_diffrn_reflns_theta_full 25.242
_diffrn_reflns_theta_max 27.555
_diffrn_reflns_theta_min 2.824
_diffrn_standards_number 0
_exptl_absorpt_coefficient_mu 0.398
_exptl_absorpt_correction_T_max 0.7456
_exptl_absorpt_correction_T_min 0.5274
_exptl_absorpt_correction_type multi-scan
_exptl_absorpt_process_details
'SADABS-2014/5 (Bruker,2014/5) was used for absorption correction. wR2(int) was 0.0932 before and 0.0604 after correction. The Ratio of minimum to maximum transmission is 0.7073. The \l/2 correction factor is Not present.'
_exptl_crystal_colour colorless
_exptl_crystal_colour_lustre clear
_exptl_crystal_colour_modifier yellowish
_exptl_crystal_colour_primary yellow
_exptl_crystal_density_diffrn 1.138
_exptl_crystal_description block
_exptl_crystal_F_000 1172
_exptl_crystal_size_max 0.02
_exptl_crystal_size_mid 0.02
_exptl_crystal_size_min 0.02
_refine_diff_density_max 0.887
_refine_diff_density_min -1.237
_refine_diff_density_rms 0.083
_refine_ls_extinction_method none
_refine_ls_goodness_of_fit_ref 1.013
_refine_ls_hydrogen_treatment constr
_refine_ls_matrix_type full
_refine_ls_number_parameters 740
_refine_ls_number_reflns 14923
_refine_ls_number_restraints 233
_refine_ls_restrained_S_all 1.014
_refine_ls_R_factor_all 0.0951
_refine_ls_R_factor_gt 0.0583
_refine_ls_shift/su_max 0.001
_refine_ls_shift/su_mean 0.000
_refine_ls_structure_factor_coef Fsqd
_refine_ls_weighting_details 'w=1/[\s^2^(Fo^2^)+(0.0619P)^2^+4.8356P] where P=(Fo^2^+2Fc^2^)/3'
_refine_ls_weighting_scheme calc
_refine_ls_wR_factor_gt 0.1325
_refine_ls_wR_factor_ref 0.1539
_reflns_Friedel_coverage 0.000
_reflns_number_gt 10284
_reflns_number_total 14923
_reflns_threshold_expression 'I > 2\s(I)'
_cod_data_source_file d0dt02708a3.cif
_cod_data_source_block 9
_cod_depositor_comments 'Adding full bibliography for 7705051--7705061.cif.'
_cod_database_code 7705055
_shelx_shelxl_version_number 2018/3
_shelx_space_group_comment
;
The symmetry employed for this shelxl refinement is uniquely defined
by the following loop, which should always be used as a source of
symmetry information in preference to the above space-group names.
They are only intended as comments.
;
_olex2_refinement_description
;
1. Fixed Uiso
 At 1.2 times of:
  All C(H) groups, All C(H,H) groups, All N(H) groups
2. Restrained distances
 C7AA-C5AA
 1.54 with sigma of 0.001
 C9AA-C7AA
 1.54 with sigma of 0.001
 C2AA-C1AA = C5AA-C3AA = C9AA-C4AA
 1.54 with sigma of 0.005
 C2AA-C0BA = C9AA-C0BA = C6AA-C2AA
 1.54 with sigma of 0.001
 C9AA-C0BA = C2AA-C0BA
 1.54 with sigma of 0.0005
 C6AA-C5AA
 1.54 with sigma of 0.001
 C1AA-C0AA = C3AA-C0AA
 1.54 with sigma of 0.01
 C5AB-C3AB = C6AB-C5AB = C6AB-C2AB = C2AB-C1AB = C9AB-C4AB
 1.54 with sigma of 0.001
 C2AB-C0BB = C9AB-C0BB = C9AB-C7AB = C7AB-C5AB = C6AB-C5AB = C6AB-C2AB
 1.54 with sigma of 0.001
 C0AA-C5AB
 2.52 with sigma of 0.01
 C0AA-C9AB
 2.52 with sigma of 0.01
 C0AA-C2AB
 2.52 with sigma of 0.01
 C4AB-C7AB
 2.52 with sigma of 0.01
 C2AB-C5AB
 2.52 with sigma of 0.01
 C4AB-C0AA \\sim C4AA-C0AA \\sim C3AB-C0AA \\sim C3AA-C0AA \\sim C1AB-C0AA
\\sim C1AA-C0AA
 with sigma of 0.02
 C5AB-C3AB \\sim C5AA-C3AA \\sim C2AB-C1AB \\sim C2AA-C1AA \\sim C9AB-C4AB
\\sim C9AA-C4AA
 with sigma of 0.02
3. Uiso/Uaniso restraints and constraints
Uanis(C4AA) \\sim Ueq, Uanis(C2AA) \\sim Ueq, Uanis(C3AA) \\sim Ueq,
Uanis(C9AA) \\sim Ueq, Uanis(C0BA) \\sim Ueq, Uanis(C5AA) \\sim Ueq,
Uanis(C6AA) \\sim Ueq, Uanis(C7AA) \\sim Ueq: with sigma of 0.001 and sigma for
terminal atoms of 0.002
Uanis(C0AA) \\sim Ueq, Uanis(C1AA) \\sim Ueq, Uanis(C4AA) \\sim Ueq,
Uanis(C2AA) \\sim Ueq, Uanis(C3AA) \\sim Ueq, Uanis(C9AA) \\sim Ueq,
Uanis(C0BA) \\sim Ueq, Uanis(C5AA) \\sim Ueq, Uanis(C6AA) \\sim Ueq,
Uanis(C7AA) \\sim Ueq: with sigma of 0.01 and sigma for terminal atoms of 0.02
Uanis(C23) \\sim Ueq, Uanis(C22) \\sim Ueq, Uanis(C21) \\sim Ueq, Uanis(C20)
\\sim Ueq: with sigma of 0.01 and sigma for terminal atoms of 0.02
4. Rigid body (RIGU) restrains
 C0AA, C1AB, C4AB, C2AB, C3AB, C9AB, C0BB, C5AB, C6AB, C7AB
 with sigma for 1-2 distances of 0.001 and sigma for 1-3 distances of 0.002
5. Others
 Sof(C1AB)=Sof(H1AC)=Sof(H1AD)=Sof(C4AB)=Sof(H4AC)=Sof(H4AD)=Sof(C2AB)=
 Sof(H2AB)=Sof(C3AB)=Sof(H3AC)=Sof(H3AD)=Sof(C9AB)=Sof(H9AB)=Sof(C0BB)=
 Sof(H0BC)=Sof(H0BD)=Sof(C5AB)=Sof(H5AB)=Sof(C6AB)=Sof(H6AC)=Sof(H6AD)=
 Sof(C7AB)=Sof(H7AC)=Sof(H7AD)=1-FVAR(1)
 Sof(C1AA)=Sof(H1AA)=Sof(H1AB)=Sof(C4AA)=Sof(H4AA)=Sof(H4AB)=Sof(C2AA)=
 Sof(H2AA)=Sof(C3AA)=Sof(H3AA)=Sof(H3AB)=Sof(C9AA)=Sof(H9AA)=Sof(C0BA)=
 Sof(H0BA)=Sof(H0BB)=Sof(C5AA)=Sof(H5AA)=Sof(C6AA)=Sof(H6AA)=Sof(H6AB)=
 Sof(C7AA)=Sof(H7AA)=Sof(H7AB)=FVAR(1)
6.a Riding coordinates:
 N005(H005), N006(H006), N007(H007)
6.b Ternary CH refined with riding coordinates:
 C39(H39), C42(H42), C44(H44), C48(H48), C50(H50), C55(H55), C2AA(H2AA),
 C9AA(H9AA), C5AA(H5AA), C2AB(H2AB), C9AB(H9AB), C5AB(H5AB)
6.c Secondary CH2 refined with riding coordinates:
 C38(H38A,H38B), C40(H40A,H40B), C41(H41A,H41B), C43(H43A,H43B), C45(H45A,
 H45B), C46(H46A,H46B), C47(H47A,H47B), C49(H49A,H49B), C51(H51A,H51B),
 C52(H52A,H52B), C54(H54A,H54B), C56(H56A,H56B), C1AA(H1AA,H1AB), C4AA(H4AA,
 H4AB), C3AA(H3AA,H3AB), C0BA(H0BA,H0BB), C6AA(H6AA,H6AB), C7AA(H7AA,H7AB),
 C1AB(H1AC,H1AD), C4AB(H4AC,H4AD), C3AB(H3AC,H3AD), C0BB(H0BC,H0BD), C6AB(H6AC,
 H6AD), C7AB(H7AC,H7AD)
6.d Aromatic/amide H refined with riding coordinates:
 C2(H2), C3(H3), C4(H4), C5(H5), C6(H6), C8(H8), C9(H9), C10(H10), C11(H11),
 C12(H12), C14(H14), C15(H15), C16(H16), C17(H17), C18(H18), C20(H20), C21(H21),
  C22(H22), C23(H23), C24(H24), C26(H26), C27(H27), C28(H28), C29(H29),
 C30(H30), C32(H32), C33(H33), C34(H34), C35(H35), C36(H36)
;
_olex2_submission_special_instructions 'No special instructions were received'

loop_
_space_group_symop_operation_xyz
'x, y, z'
'-x, -y, -z'

loop_
_atom_site_label
_atom_site_type_symbol
_atom_site_fract_x
_atom_site_fract_y
_atom_site_fract_z
_atom_site_U_iso_or_equiv
_atom_site_adp_type
_atom_site_occupancy
_atom_site_site_symmetry_order
_atom_site_calc_flag
_atom_site_refinement_flags_posn
_atom_site_refinement_flags_adp
_atom_site_refinement_flags_occupancy
_atom_site_disorder_assembly
_atom_site_disorder_group
Pd01 Pd 0.50972(3) 0.37013(2) 0.71055(2) 0.03734(9) Uani 1 1 d . . . . .
P002 P 0.60294(9) 0.26020(8) 0.64717(4) 0.0384(2) Uani 1 1 d . . . . .
P003 P 0.53417(10) 0.55611(7) 0.72674(4) 0.0404(2) Uani 1 1 d . . . . .
P004 P 0.37324(9) 0.29164(8) 0.76459(4) 0.0409(2) Uani 1 1 d . . . . .
N005 N 0.5103(3) 0.1594(3) 0.58692(15) 0.0468(8) Uani 1 1 d . . . . .
H005 H 0.556096 0.132279 0.563831 0.056 Uiso 1 1 d R . . . .
N006 N 0.4239(3) 0.2765(3) 0.83004(16) 0.0551(9) Uani 1 1 d . . . . .
H006 H 0.367663 0.282665 0.851521 0.066 Uiso 1 1 d R . . . .
N007 N 0.4920(3) 0.6157(2) 0.79054(14) 0.0478(8) Uani 1 1 d . . . . .
H007 H 0.502220 0.576665 0.813303 0.057 Uiso 1 1 d R . . . .
C1 C 0.6752(4) 0.1765(3) 0.68149(18) 0.0463(9) Uani 1 1 d . . . . .
C2 C 0.7923(5) 0.2241(5) 0.7179(2) 0.0668(13) Uani 1 1 d . . . . .
H2 H 0.835476 0.296358 0.721980 0.080 Uiso 1 1 calc R . . . .
C3 C 0.8446(6) 0.1650(7) 0.7478(3) 0.092(2) Uani 1 1 d . . . . .
H3 H 0.922310 0.197995 0.771971 0.110 Uiso 1 1 calc R . . . .
C4 C 0.7834(8) 0.0587(7) 0.7421(3) 0.098(2) Uani 1 1 d . . . . .
H4 H 0.819450 0.019036 0.762043 0.117 Uiso 1 1 calc R . . . .
C5 C 0.6695(7) 0.0113(5) 0.7072(3) 0.0855(18) Uani 1 1 d . . . . .
H5 H 0.627203 -0.060754 0.703976 0.103 Uiso 1 1 calc R . . . .
C6 C 0.6148(5) 0.0684(4) 0.6761(2) 0.0609(12) Uani 1 1 d . . . . .
H6 H 0.537465 0.033778 0.651737 0.073 Uiso 1 1 calc R . . . .
C7 C 0.7360(4) 0.3226(3) 0.61550(18) 0.0460(9) Uani 1 1 d . . . . .
C8 C 0.7655(4) 0.4311(4) 0.6200(2) 0.0621(12) Uani 1 1 d . . . . .
H8 H 0.719871 0.474338 0.639973 0.075 Uiso 1 1 calc R . . . .
C9 C 0.8630(6) 0.4793(5) 0.5951(3) 0.0863(18) Uani 1 1 d . . . . .
H9 H 0.882052 0.553848 0.598743 0.104 Uiso 1 1 calc R . . . .
C10 C 0.9297(5) 0.4164(6) 0.5657(3) 0.0820(16) Uani 1 1 d . . . . .
H10 H 0.995672 0.448200 0.549773 0.098 Uiso 1 1 calc R . . . .
C11 C 0.9000(5) 0.3069(6) 0.5594(3) 0.0911(19) Uani 1 1 d . . . . .
H11 H 0.944355 0.263702 0.538300 0.109 Uiso 1 1 calc R . . . .
C12 C 0.8042(5) 0.2597(4) 0.5842(3) 0.0741(15) Uani 1 1 d . . . . .
H12 H 0.785110 0.184941 0.579952 0.089 Uiso 1 1 calc R . . . .
C13 C 0.6930(4) 0.6413(3) 0.73056(17) 0.0438(9) Uani 1 1 d . . . . .
C14 C 0.7245(4) 0.7236(3) 0.70456(19) 0.0528(10) Uani 1 1 d . . . . .
H14 H 0.662320 0.740433 0.683340 0.063 Uiso 1 1 calc R . . . .
C15 C 0.8471(5) 0.7816(4) 0.7096(2) 0.0714(14) Uani 1 1 d . . . . .
H15 H 0.866765 0.837063 0.691987 0.086 Uiso 1 1 calc R . . . .
C16 C 0.9401(5) 0.7570(5) 0.7406(3) 0.0802(16) Uani 1 1 d . . . . .
H16 H 1.022589 0.795819 0.743992 0.096 Uiso 1 1 calc R . . . .
C17 C 0.9108(5) 0.6753(5) 0.7665(3) 0.0849(17) Uani 1 1 d . . . . .
H17 H 0.973273 0.659221 0.788000 0.102 Uiso 1 1 calc R . . . .
C18 C 0.7885(5) 0.6171(4) 0.7606(2) 0.0642(12) Uani 1 1 d . . . . .
H18 H 0.769620 0.560219 0.777305 0.077 Uiso 1 1 calc R . . . .
C19 C 0.4420(4) 0.5862(3) 0.66892(18) 0.0481(9) Uani 1 1 d . . . . .
C20 C 0.3306(5) 0.6098(4) 0.6784(2) 0.0664(12) Uani 1 1 d . U . . .
H20 H 0.306782 0.616175 0.715218 0.080 Uiso 1 1 calc R . . . .
C21 C 0.2546(6) 0.6240(5) 0.6325(3) 0.0917(18) Uani 1 1 d . U . . .
H21 H 0.180846 0.640435 0.639104 0.110 Uiso 1 1 calc R . . . .
C22 C 0.2885(7) 0.6137(5) 0.5777(3) 0.096(2) Uani 1 1 d . U . . .
H22 H 0.238191 0.624179 0.547574 0.116 Uiso 1 1 calc R . . . .
C23 C 0.3960(6) 0.5881(4) 0.5674(3) 0.0823(17) Uani 1 1 d . U . . .
H23 H 0.417781 0.579973 0.530024 0.099 Uiso 1 1 calc R . . . .
C24 C 0.4727(5) 0.5743(3) 0.6124(2) 0.0607(12) Uani 1 1 d . . . . .
H24 H 0.545556 0.556944 0.604905 0.073 Uiso 1 1 calc R . . . .
C25 C 0.2531(4) 0.3620(3) 0.77993(19) 0.0486(9) Uani 1 1 d . . . . .
C26 C 0.1958(4) 0.3908(4) 0.7353(2) 0.0643(12) Uani 1 1 d . . . . .
H26 H 0.219385 0.375664 0.698280 0.077 Uiso 1 1 calc R . . . .
C27 C 0.1024(5) 0.4427(5) 0.7450(3) 0.0850(18) Uani 1 1 d . . . . .
H27 H 0.062422 0.460141 0.714366 0.102 Uiso 1 1 calc R . . . .
C28 C 0.0704(6) 0.4676(5) 0.8004(3) 0.0916(19) Uani 1 1 d . . . . .
H28 H 0.008573 0.502312 0.807034 0.110 Uiso 1 1 calc R . . . .
C29 C 0.1273(6) 0.4425(5) 0.8450(3) 0.0917(19) Uani 1 1 d . . . . .
H29 H 0.105967 0.461219 0.882511 0.110 Uiso 1 1 calc R . . . .
C30 C 0.2181(5) 0.3885(4) 0.8352(2) 0.0692(13) Uani 1 1 d . . . . .
H30 H 0.255720 0.369904 0.866070 0.083 Uiso 1 1 calc R . . . .
C31 C 0.2754(4) 0.1491(3) 0.72719(18) 0.0495(10) Uani 1 1 d . . . . .
C32 C 0.1528(4) 0.1200(4) 0.7009(2) 0.0642(12) Uani 1 1 d . . . . .
H32 H 0.112424 0.174248 0.703989 0.077 Uiso 1 1 calc R . . . .
C33 C 0.0881(6) 0.0113(5) 0.6696(3) 0.0880(18) Uani 1 1 d . . . . .
H33 H 0.005325 -0.006648 0.652054 0.106 Uiso 1 1 calc R . . . .
C34 C 0.1459(7) -0.0689(5) 0.6648(3) 0.101(2) Uani 1 1 d . . . . .
H34 H 0.103148 -0.141484 0.643270 0.122 Uiso 1 1 calc R . . . .
C35 C 0.2678(7) -0.0424(4) 0.6919(3) 0.096(2) Uani 1 1 d . . . . .
H35 H 0.306977 -0.097292 0.689500 0.115 Uiso 1 1 calc R . . . .
C36 C 0.3315(5) 0.0656(4) 0.7226(3) 0.0709(14) Uani 1 1 d . . . . .
H36 H 0.413939 0.082831 0.740589 0.085 Uiso 1 1 calc R . . . .
C37 C 0.5203(4) 0.7297(3) 0.83096(18) 0.0520(10) Uani 1 1 d . . . . .
C38 C 0.4227(6) 0.7292(4) 0.8708(3) 0.0811(17) Uani 1 1 d . . . . .
H38A H 0.425012 0.676079 0.891964 0.097 Uiso 1 1 calc R . . . .
H38B H 0.340877 0.707432 0.846639 0.097 Uiso 1 1 calc R . . . .
C39 C 0.4474(7) 0.8452(5) 0.9162(3) 0.098(2) Uani 1 1 d . . . . .
H39 H 0.383935 0.844125 0.941418 0.117 Uiso 1 1 calc R . . . .
C40 C 0.4402(7) 0.9260(5) 0.8805(3) 0.106(2) Uani 1 1 d . . . . .
H40A H 0.358946 0.902820 0.855575 0.127 Uiso 1 1 calc R . . . .
H40B H 0.452285 0.999164 0.907623 0.127 Uiso 1 1 calc R . . . .
C41 C 0.5729(8) 0.8793(5) 0.9541(3) 0.108(2) Uani 1 1 d . . . . .
H41A H 0.577386 0.827697 0.976029 0.130 Uiso 1 1 calc R . . . .
H41B H 0.587917 0.951690 0.982545 0.130 Uiso 1 1 calc R . . . .
C42 C 0.5394(7) 0.9284(4) 0.8422(3) 0.0812(17) Uani 1 1 d . . . . .
H42 H 0.536117 0.981212 0.820415 0.097 Uiso 1 1 calc R . . . .
C43 C 0.6640(7) 0.9629(4) 0.8810(3) 0.097(2) Uani 1 1 d . . . . .
H43A H 0.678778 1.035978 0.908724 0.116 Uiso 1 1 calc R . . . .
H43B H 0.728099 0.965413 0.856767 0.116 Uiso 1 1 calc R . . . .
C44 C 0.6692(7) 0.8815(5) 0.9150(3) 0.0926(19) Uani 1 1 d . . . . .
H44 H 0.751549 0.903785 0.939827 0.111 Uiso 1 1 calc R . . . .
C45 C 0.6468(5) 0.7671(4) 0.8708(2) 0.0725(14) Uani 1 1 d . . . . .
H45A H 0.710756 0.768734 0.846473 0.087 Uiso 1 1 calc R . . . .
H45B H 0.651789 0.715053 0.892282 0.087 Uiso 1 1 calc R . . . .
C46 C 0.5149(5) 0.8126(3) 0.7976(2) 0.0660(13) Uani 1 1 d . . . . .
H46A H 0.433824 0.791118 0.772660 0.079 Uiso 1 1 calc R . . . .
H46B H 0.576685 0.813531 0.772097 0.079 Uiso 1 1 calc R . . . .
C47 C 0.2982(4) 0.1722(5) 0.5847(2) 0.0658(13) Uani 1 1 d . . . . .
H47A H 0.323346 0.235820 0.620127 0.079 Uiso 1 1 calc R . . . .
H47B H 0.277819 0.106565 0.597014 0.079 Uiso 1 1 calc R . . . .
C48 C 0.1825(5) 0.1763(5) 0.5454(3) 0.0781(16) Uani 1 1 d . . . . .
H48 H 0.113555 0.175744 0.567264 0.094 Uiso 1 1 calc R . . . .
C49 C 0.1467(5) 0.0783(5) 0.4900(3) 0.094(2) Uani 1 1 d . . . . .
H49A H 0.072371 0.078766 0.465888 0.113 Uiso 1 1 calc R . . . .
H49B H 0.127971 0.011332 0.501061 0.113 Uiso 1 1 calc R . . . .
C50 C 0.2489(5) 0.0789(4) 0.4537(2) 0.0748(14) Uani 1 1 d . . . . .
H50 H 0.222961 0.015793 0.417321 0.090 Uiso 1 1 calc R . . . .
C51 C 0.3640(5) 0.0727(4) 0.4941(2) 0.0705(13) Uani 1 1 d . . . . .
H51A H 0.342645 0.005169 0.504648 0.085 Uiso 1 1 calc R . . . .
H51B H 0.432057 0.071884 0.472413 0.085 Uiso 1 1 calc R . . . .
C52 C 0.2198(5) 0.2820(5) 0.5299(2) 0.0737(14) Uani 1 1 d . . . . .
H52A H 0.147919 0.290821 0.507894 0.088 Uiso 1 1 calc R . . . .
H52B H 0.248538 0.343614 0.566205 0.088 Uiso 1 1 calc R . . . .
C53 C 0.4040(3) 0.1712(3) 0.55040(16) 0.0407(8) Uani 1 1 d . . . . .
C54 C 0.4360(4) 0.2768(4) 0.5328(2) 0.0610(11) Uani 1 1 d . . . . .
H54A H 0.503947 0.277790 0.510916 0.073 Uiso 1 1 calc R . . . .
H54B H 0.462325 0.340278 0.568279 0.073 Uiso 1 1 calc R . . . .
C55 C 0.3203(5) 0.2834(4) 0.4933(2) 0.0695(13) Uani 1 1 d . . . . .
H55 H 0.340264 0.351125 0.482150 0.083 Uiso 1 1 calc R . . . .
C56 C 0.2843(6) 0.1844(5) 0.4389(2) 0.0827(16) Uani 1 1 d . . . . .
H56A H 0.214888 0.188150 0.412809 0.099 Uiso 1 1 calc R . . . .
H56B H 0.353257 0.185326 0.417739 0.099 Uiso 1 1 calc R . . . .
C0AA C 0.5452(4) 0.3300(3) 0.86962(16) 0.0476(9) Uani 1 1 d D U . . .
C1AA C 0.6019(9) 0.4479(7) 0.8707(5) 0.068(3) Uani 0.489(8) 1 d D U P A 1
H1AA H 0.544617 0.490248 0.882585 0.082 Uiso 0.489(8) 1 calc R . P A 1
H1AB H 0.613602 0.448431 0.830927 0.082 Uiso 0.489(8) 1 calc R . P A 1
C4AA C 0.6289(9) 0.2608(9) 0.8547(5) 0.077(3) Uani 0.489(8) 1 d D U P A 1
H4AA H 0.638639 0.250754 0.813598 0.093 Uiso 0.489(8) 1 calc R . P A 1
H4AB H 0.591743 0.188886 0.858472 0.093 Uiso 0.489(8) 1 calc R . P A 1
C2AA C 0.7272(8) 0.5033(8) 0.9136(4) 0.077(3) Uani 0.489(8) 1 d D U P A 1
H2AA H 0.763298 0.578448 0.912708 0.092 Uiso 0.489(8) 1 calc R . P A 1
C3AA C 0.5241(9) 0.3385(11) 0.9340(3) 0.076(3) Uani 0.489(8) 1 d D U P A 1
H3AA H 0.470046 0.384750 0.944550 0.091 Uiso 0.489(8) 1 calc R . P A 1
H3AB H 0.482475 0.265823 0.935529 0.091 Uiso 0.489(8) 1 calc R . P A 1
C9AA C 0.7577(10) 0.3117(7) 0.8951(4) 0.089(4) Uani 0.489(8) 1 d D U P A 1
H9AA H 0.813709 0.266882 0.883329 0.107 Uiso 0.489(8) 1 calc R . P A 1
C0BA C 0.8095(9) 0.4290(7) 0.8916(6) 0.086(4) Uani 0.489(8) 1 d D U P A 1
H0BA H 0.816221 0.424925 0.850729 0.103 Uiso 0.489(8) 1 calc R . P A 1
H0BB H 0.892131 0.461619 0.915481 0.103 Uiso 0.489(8) 1 calc R . P A 1
C5AA C 0.6457(8) 0.3865(7) 0.9801(5) 0.078(3) Uani 0.489(8) 1 d D U P A 1
H5AA H 0.631676 0.387866 1.020321 0.094 Uiso 0.489(8) 1 calc R . P A 1
C6AA C 0.7072(12) 0.5020(8) 0.9765(4) 0.076(3) Uani 0.489(8) 1 d D U P A 1
H6AA H 0.655811 0.549377 0.990222 0.091 Uiso 0.489(8) 1 calc R . P A 1
H6AB H 0.786868 0.532348 1.003216 0.091 Uiso 0.489(8) 1 calc R . P A 1
C7AA C 0.7317(12) 0.3160(10) 0.9580(5) 0.088(4) Uani 0.489(8) 1 d D U P A 1
H7AA H 0.810046 0.345028 0.985639 0.105 Uiso 0.489(8) 1 calc R . P A 1
H7AB H 0.694572 0.241557 0.958277 0.105 Uiso 0.489(8) 1 calc R . P A 1
C1AB C 0.5648(9) 0.4500(7) 0.8966(6) 0.082(3) Uani 0.511(8) 1 d D U P A 2
H1AC H 0.499114 0.461153 0.918690 0.098 Uiso 0.511(8) 1 calc R . P A 2
H1AD H 0.559890 0.483545 0.865170 0.098 Uiso 0.511(8) 1 calc R . P A 2
C4AB C 0.6525(6) 0.3140(9) 0.8353(3) 0.069(3) Uani 0.511(8) 1 d D U P A 2
H4AC H 0.639425 0.236087 0.816109 0.082 Uiso 0.511(8) 1 calc R . P A 2
H4AD H 0.651902 0.349608 0.804574 0.082 Uiso 0.511(8) 1 calc R . P A 2
C2AB C 0.6911(8) 0.5072(6) 0.9386(4) 0.088(3) Uani 0.511(8) 1 d D U P A 2
H2AB H 0.702147 0.586331 0.955010 0.106 Uiso 0.511(8) 1 calc R . P A 2
C3AB C 0.5541(9) 0.2739(10) 0.9165(5) 0.086(3) Uani 0.511(8) 1 d D U P A 2
H3AC H 0.549727 0.197606 0.897577 0.103 Uiso 0.511(8) 1 calc R . P A 2
H3AD H 0.483947 0.274959 0.936773 0.103 Uiso 0.511(8) 1 calc R . P A 2
C9AB C 0.7795(5) 0.3626(6) 0.8772(3) 0.069(2) Uani 0.511(8) 1 d D U P A 2
H9AB H 0.846112 0.350685 0.855172 0.083 Uiso 0.511(8) 1 calc R . P A 2
C0BB C 0.7949(9) 0.4865(6) 0.9037(4) 0.079(3) Uani 0.511(8) 1 d D U P A 2
H0BC H 0.793528 0.519378 0.871843 0.095 Uiso 0.511(8) 1 calc R . P A 2
H0BD H 0.874701 0.521586 0.930016 0.095 Uiso 0.511(8) 1 calc R . P A 2
C5AB C 0.6752(7) 0.3296(7) 0.9626(3) 0.087(3) Uani 0.511(8) 1 d D U P A 2
H5AB H 0.674896 0.295414 0.994395 0.104 Uiso 0.511(8) 1 calc R . P A 2
C6AB C 0.6891(15) 0.4534(8) 0.9885(3) 0.106(3) Uani 0.511(8) 1 d D U P A 2
H6AC H 0.765530 0.488605 1.017436 0.127 Uiso 0.511(8) 1 calc R . P A 2
H6AD H 0.620505 0.463337 1.008661 0.127 Uiso 0.511(8) 1 calc R . P A 2
C7AB C 0.7800(9) 0.3111(10) 0.9280(4) 0.093(3) Uani 0.511(8) 1 d D U P A 2
H7AC H 0.769118 0.232731 0.911760 0.112 Uiso 0.511(8) 1 calc R . P A 2
H7AD H 0.859329 0.343859 0.954910 0.112 Uiso 0.511(8) 1 calc R . P A 2

loop_
_atom_site_aniso_label
_atom_site_aniso_U_11
_atom_site_aniso_U_22
_atom_site_aniso_U_33
_atom_site_aniso_U_23
_atom_site_aniso_U_13
_atom_site_aniso_U_12
Pd01 0.04222(16) 0.03081(14) 0.04286(16) 0.01372(11) 0.01479(12) 0.01196(11)
P002 0.0384(5) 0.0360(5) 0.0435(5) 0.0119(4) 0.0126(4) 0.0140(4)
P003 0.0551(6) 0.0289(4) 0.0417(5) 0.0143(4) 0.0159(4) 0.0132(4)
P004 0.0423(5) 0.0396(5) 0.0446(5) 0.0171(4) 0.0153(4) 0.0111(4)
N005 0.0448(18) 0.0464(18) 0.0489(19) 0.0087(15) 0.0077(15) 0.0197(15)
N006 0.048(2) 0.068(2) 0.054(2) 0.0318(18) 0.0124(16) 0.0088(17)
N007 0.073(2) 0.0343(16) 0.0453(18) 0.0174(14) 0.0230(16) 0.0220(16)
C1 0.052(2) 0.053(2) 0.046(2) 0.0192(18) 0.0208(18) 0.0281(19)
C2 0.060(3) 0.083(3) 0.067(3) 0.028(3) 0.009(2) 0.032(3)
C3 0.085(4) 0.144(6) 0.078(4) 0.048(4) 0.017(3) 0.075(4)
C4 0.141(6) 0.122(6) 0.078(4) 0.052(4) 0.033(4) 0.094(5)
C5 0.138(6) 0.073(3) 0.076(4) 0.040(3) 0.039(4) 0.057(4)
C6 0.081(3) 0.056(3) 0.056(3) 0.022(2) 0.022(2) 0.030(2)
C7 0.042(2) 0.049(2) 0.047(2) 0.0127(18) 0.0110(17) 0.0133(17)
C8 0.066(3) 0.051(2) 0.064(3) 0.012(2) 0.027(2) 0.008(2)
C9 0.093(4) 0.067(3) 0.089(4) 0.026(3) 0.034(3) -0.006(3)
C10 0.058(3) 0.111(5) 0.075(4) 0.035(3) 0.029(3) 0.008(3)
C11 0.070(4) 0.117(5) 0.110(5) 0.045(4) 0.053(3) 0.042(4)
C12 0.075(3) 0.069(3) 0.101(4) 0.035(3) 0.050(3) 0.036(3)
C13 0.054(2) 0.0354(18) 0.045(2) 0.0131(16) 0.0143(18) 0.0158(17)
C14 0.063(3) 0.042(2) 0.055(3) 0.0212(19) 0.013(2) 0.0103(19)
C15 0.071(3) 0.059(3) 0.084(4) 0.036(3) 0.018(3) 0.000(2)
C16 0.054(3) 0.074(3) 0.105(4) 0.030(3) 0.011(3) 0.003(3)
C17 0.060(3) 0.083(4) 0.113(5) 0.043(4) -0.002(3) 0.015(3)
C18 0.068(3) 0.055(3) 0.074(3) 0.032(2) 0.005(2) 0.014(2)
C19 0.058(2) 0.0325(18) 0.048(2) 0.0134(16) 0.0066(19) 0.0041(17)
C20 0.063(3) 0.057(3) 0.078(3) 0.022(2) 0.007(2) 0.017(2)
C21 0.071(3) 0.083(4) 0.114(5) 0.027(3) -0.011(3) 0.024(3)
C22 0.100(4) 0.087(4) 0.095(4) 0.043(3) -0.023(4) 0.012(3)
C23 0.099(4) 0.069(3) 0.067(3) 0.037(3) -0.006(3) -0.006(3)
C24 0.073(3) 0.047(2) 0.053(3) 0.022(2) 0.005(2) -0.001(2)
C25 0.045(2) 0.045(2) 0.059(3) 0.0200(19) 0.0163(19) 0.0122(18)
C26 0.058(3) 0.071(3) 0.082(3) 0.041(3) 0.025(2) 0.028(2)
C27 0.059(3) 0.088(4) 0.135(6) 0.066(4) 0.021(3) 0.032(3)
C28 0.072(4) 0.087(4) 0.135(6) 0.037(4) 0.044(4) 0.044(3)
C29 0.077(4) 0.100(4) 0.106(5) 0.018(4) 0.041(4) 0.045(4)
C30 0.064(3) 0.085(4) 0.063(3) 0.016(3) 0.022(2) 0.032(3)
C31 0.054(2) 0.045(2) 0.050(2) 0.0173(18) 0.0233(19) 0.0065(18)
C32 0.055(3) 0.058(3) 0.070(3) 0.017(2) 0.015(2) 0.001(2)
C33 0.068(4) 0.080(4) 0.086(4) 0.012(3) 0.012(3) -0.016(3)
C34 0.122(6) 0.057(3) 0.096(5) 0.006(3) 0.039(4) -0.013(4)
C35 0.114(5) 0.042(3) 0.128(6) 0.018(3) 0.039(4) 0.018(3)
C36 0.073(3) 0.050(3) 0.091(4) 0.021(3) 0.025(3) 0.018(2)
C37 0.082(3) 0.0352(19) 0.045(2) 0.0126(17) 0.022(2) 0.024(2)
C38 0.109(4) 0.057(3) 0.087(4) 0.024(3) 0.056(3) 0.024(3)
C39 0.139(6) 0.062(3) 0.096(5) 0.008(3) 0.070(5) 0.035(4)
C40 0.136(6) 0.064(4) 0.119(5) 0.007(4) 0.040(5) 0.049(4)
C41 0.182(8) 0.077(4) 0.057(4) 0.002(3) 0.024(4) 0.042(5)
C42 0.138(5) 0.039(2) 0.072(3) 0.014(2) 0.036(4) 0.033(3)
C43 0.129(6) 0.042(3) 0.103(5) 0.000(3) 0.035(4) 0.013(3)
C44 0.118(5) 0.070(4) 0.068(4) -0.009(3) 0.001(3) 0.028(3)
C45 0.092(4) 0.054(3) 0.063(3) 0.003(2) 0.003(3) 0.027(3)
C46 0.110(4) 0.038(2) 0.059(3) 0.017(2) 0.025(3) 0.031(2)
C47 0.051(3) 0.093(4) 0.059(3) 0.031(3) 0.018(2) 0.021(2)
C48 0.056(3) 0.120(5) 0.077(4) 0.047(3) 0.031(3) 0.034(3)
C49 0.062(3) 0.110(5) 0.086(4) 0.044(4) -0.012(3) -0.023(3)
C50 0.065(3) 0.070(3) 0.069(3) 0.005(3) -0.001(3) 0.007(3)
C51 0.071(3) 0.064(3) 0.066(3) 0.007(2) 0.004(3) 0.019(3)
C52 0.060(3) 0.094(4) 0.069(3) 0.021(3) 0.007(2) 0.032(3)
C53 0.0401(19) 0.0398(19) 0.040(2) 0.0108(16) 0.0091(16) 0.0086(16)
C54 0.054(3) 0.056(3) 0.074(3) 0.027(2) 0.012(2) 0.010(2)
C55 0.069(3) 0.077(3) 0.077(3) 0.043(3) 0.021(3) 0.024(3)
C56 0.092(4) 0.108(5) 0.054(3) 0.032(3) 0.018(3) 0.030(3)
C0AA 0.056(2) 0.050(2) 0.046(2) 0.0236(17) 0.0130(17) 0.0205(18)
C1AA 0.065(6) 0.061(5) 0.072(6) 0.037(5) -0.011(5) 0.000(4)
C4AA 0.077(3) 0.077(3) 0.078(3) 0.0230(14) 0.0137(12) 0.0233(14)
C2AA 0.077(4) 0.077(4) 0.077(4) 0.0241(14) 0.0141(12) 0.0221(14)
C3AA 0.076(3) 0.076(3) 0.075(3) 0.0240(14) 0.0139(12) 0.0212(13)
C9AA 0.090(4) 0.090(4) 0.090(4) 0.0274(16) 0.0161(12) 0.0268(15)
C0BA 0.085(4) 0.086(4) 0.086(4) 0.0263(16) 0.0160(12) 0.0243(15)
C5AA 0.079(4) 0.078(4) 0.078(4) 0.0243(14) 0.0143(12) 0.0223(14)
C6AA 0.077(4) 0.076(4) 0.076(4) 0.0237(14) 0.0136(12) 0.0218(14)
C7AA 0.088(4) 0.088(4) 0.088(4) 0.0279(16) 0.0154(12) 0.0256(15)
C1AB 0.095(6) 0.055(3) 0.089(7) 0.010(3) -0.005(5) 0.032(4)
C4AB 0.048(3) 0.081(6) 0.065(5) 0.008(4) 0.016(3) 0.011(3)
C2AB 0.104(6) 0.070(5) 0.072(6) 0.010(4) -0.004(4) 0.015(4)
C3AB 0.083(5) 0.110(7) 0.087(6) 0.073(5) 0.010(4) 0.023(5)
C9AB 0.048(4) 0.076(5) 0.082(5) 0.031(4) 0.013(3) 0.008(4)
C0BB 0.082(6) 0.076(5) 0.065(6) 0.022(4) -0.016(4) 0.008(4)
C5AB 0.078(5) 0.128(7) 0.079(5) 0.064(5) 0.015(4) 0.040(5)
C6AB 0.110(10) 0.127(7) 0.076(6) 0.034(5) 0.006(5) 0.030(6)
C7AB 0.090(6) 0.117(8) 0.096(7) 0.055(6) 0.025(5) 0.044(7)

loop_
_atom_type_symbol
_atom_type_description
_atom_type_scat_dispersion_real
_atom_type_scat_dispersion_imag
_atom_type_scat_source
C C 0.0033 0.0016 'International Tables Vol C Tables 4.2.6.8 and 6.1.1.4'
H H 0.0000 0.0000 'International Tables Vol C Tables 4.2.6.8 and 6.1.1.4'
N N 0.0061 0.0033 'International Tables Vol C Tables 4.2.6.8 and 6.1.1.4'
P P 0.1023 0.0942 'International Tables Vol C Tables 4.2.6.8 and 6.1.1.4'
Pd Pd -0.9988 1.0072 'International Tables Vol C Tables 4.2.6.8 and 6.1.1.4'

loop_
_geom_angle_atom_site_label_1
_geom_angle_atom_site_label_2
_geom_angle_atom_site_label_3
_geom_angle
_geom_angle_site_symmetry_1
_geom_angle_site_symmetry_3
_geom_angle_publ_flag
P002 Pd01 P004 119.20(3) . . ?
P003 Pd01 P002 126.89(4) . . ?
P003 Pd01 P004 113.90(4) . . ?
N005 P002 Pd01 117.71(12) . . ?
N005 P002 C1 99.35(18) . . ?
N005 P002 C7 102.74(17) . . ?
C1 P002 Pd01 113.94(12) . . ?
C1 P002 C7 98.74(18) . . ?
C7 P002 Pd01 120.76(13) . . ?
N007 P003 Pd01 112.54(11) . . ?
N007 P003 C13 105.14(17) . . ?
N007 P003 C19 105.07(18) . . ?
C13 P003 Pd01 115.86(12) . . ?
C19 P003 Pd01 113.96(13) . . ?
C19 P003 C13 103.15(18) . . ?
N006 P004 Pd01 121.81(13) . . ?
N006 P004 C25 104.51(19) . . ?
N006 P004 C31 98.39(19) . . ?
C25 P004 Pd01 112.27(13) . . ?
C25 P004 C31 100.37(19) . . ?
C31 P004 Pd01 116.54(13) . . ?
P002 N005 H005 109.0 . . ?
C53 N005 P002 124.5(2) . . ?
C53 N005 H005 108.9 . . ?
P004 N006 H006 107.5 . . ?
C0AA N006 P004 129.0(3) . . ?
C0AA N006 H006 107.6 . . ?
P003 N007 H007 105.3 . . ?
C37 N007 P003 135.3(3) . . ?
C37 N007 H007 105.2 . . ?
C2 C1 P002 119.7(3) . . ?
C6 C1 P002 122.4(3) . . ?
C6 C1 C2 117.7(4) . . ?
C1 C2 H2 119.6 . . ?
C3 C2 C1 120.7(6) . . ?
C3 C2 H2 119.6 . . ?
C2 C3 H3 119.6 . . ?
C4 C3 C2 120.7(6) . . ?
C4 C3 H3 119.6 . . ?
C3 C4 H4 120.3 . . ?
C5 C4 C3 119.4(5) . . ?
C5 C4 H4 120.3 . . ?
C4 C5 H5 119.4 . . ?
C4 C5 C6 121.3(6) . . ?
C6 C5 H5 119.4 . . ?
C1 C6 C5 120.2(5) . . ?
C1 C6 H6 119.9 . . ?
C5 C6 H6 119.9 . . ?
C8 C7 P002 120.3(3) . . ?
C8 C7 C12 117.9(4) . . ?
C12 C7 P002 121.7(3) . . ?
C7 C8 H8 119.3 . . ?
C7 C8 C9 121.4(5) . . ?
C9 C8 H8 119.3 . . ?
C8 C9 H9 120.3 . . ?
C10 C9 C8 119.5(5) . . ?
C10 C9 H9 120.3 . . ?
C9 C10 H10 119.9 . . ?
C9 C10 C11 120.1(5) . . ?
C11 C10 H10 119.9 . . ?
C10 C11 H11 119.9 . . ?
C10 C11 C12 120.2(5) . . ?
C12 C11 H11 119.9 . . ?
C7 C12 H12 119.6 . . ?
C11 C12 C7 120.8(5) . . ?
C11 C12 H12 119.6 . . ?
C14 C13 P003 125.8(3) . . ?
C14 C13 C18 117.7(4) . . ?
C18 C13 P003 116.4(3) . . ?
C13 C14 H14 119.5 . . ?
C13 C14 C15 121.1(4) . . ?
C15 C14 H14 119.5 . . ?
C14 C15 H15 120.0 . . ?
C16 C15 C14 120.0(5) . . ?
C16 C15 H15 120.0 . . ?
C15 C16 H16 120.1 . . ?
C17 C16 C15 119.9(5) . . ?
C17 C16 H16 120.1 . . ?
C16 C17 H17 120.1 . . ?
C16 C17 C18 119.7(5) . . ?
C18 C17 H17 120.1 . . ?
C13 C18 H18 119.2 . . ?
C17 C18 C13 121.6(4) . . ?
C17 C18 H18 119.2 . . ?
C20 C19 P003 119.9(3) . . ?
C20 C19 C24 118.1(4) . . ?
C24 C19 P003 121.6(4) . . ?
C19 C20 H20 119.9 . . ?
C19 C20 C21 120.1(5) . . ?
C21 C20 H20 119.9 . . ?
C20 C21 H21 119.8 . . ?
C22 C21 C20 120.3(6) . . ?
C22 C21 H21 119.8 . . ?
C21 C22 H22 119.9 . . ?
C23 C22 C21 120.2(6) . . ?
C23 C22 H22 119.9 . . ?
C22 C23 H23 119.9 . . ?
C22 C23 C24 120.3(6) . . ?
C24 C23 H23 119.9 . . ?
C19 C24 H24 119.5 . . ?
C23 C24 C19 120.9(5) . . ?
C23 C24 H24 119.5 . . ?
C26 C25 P004 119.2(3) . . ?
C26 C25 C30 118.1(4) . . ?
C30 C25 P004 122.7(4) . . ?
C25 C26 H26 119.6 . . ?
C25 C26 C27 120.8(5) . . ?
C27 C26 H26 119.6 . . ?
C26 C27 H27 120.4 . . ?
C28 C27 C26 119.3(6) . . ?
C28 C27 H27 120.4 . . ?
C27 C28 H28 119.6 . . ?
C29 C28 C27 120.9(5) . . ?
C29 C28 H28 119.6 . . ?
C28 C29 H29 120.0 . . ?
C28 C29 C30 120.0(6) . . ?
C30 C29 H29 120.0 . . ?
C25 C30 C29 120.8(5) . . ?
C25 C30 H30 119.6 . . ?
C29 C30 H30 119.6 . . ?
C32 C31 P004 124.8(3) . . ?
C32 C31 C36 117.6(4) . . ?
C36 C31 P004 117.5(4) . . ?
C31 C32 H32 119.4 . . ?
C31 C32 C33 121.3(5) . . ?
C33 C32 H32 119.4 . . ?
C32 C33 H33 120.0 . . ?
C34 C33 C32 120.0(6) . . ?
C34 C33 H33 120.0 . . ?
C33 C34 H34 120.1 . . ?
C33 C34 C35 119.9(6) . . ?
C35 C34 H34 120.1 . . ?
C34 C35 H35 120.1 . . ?
C36 C35 C34 119.8(6) . . ?
C36 C35 H35 120.1 . . ?
C31 C36 H36 119.3 . . ?
C35 C36 C31 121.4(6) . . ?
C35 C36 H36 119.3 . . ?
N007 C37 C38 106.7(4) . . ?
N007 C37 C45 112.1(3) . . ?
N007 C37 C46 112.6(3) . . ?
C45 C37 C38 107.7(4) . . ?
C45 C37 C46 108.4(4) . . ?
C46 C37 C38 109.1(4) . . ?
C37 C38 H38A 109.6 . . ?
C37 C38 H38B 109.6 . . ?
C37 C38 C39 110.3(4) . . ?
H38A C38 H38B 108.1 . . ?
C39 C38 H38A 109.6 . . ?
C39 C38 H38B 109.6 . . ?
C38 C39 H39 109.7 . . ?
C40 C39 C38 107.6(5) . . ?
C40 C39 H39 109.7 . . ?
C41 C39 C38 110.1(6) . . ?
C41 C39 H39 109.7 . . ?
C41 C39 C40 110.2(6) . . ?
C39 C40 H40A 109.8 . . ?
C39 C40 H40B 109.8 . . ?
H40A C40 H40B 108.2 . . ?
C42 C40 C39 109.5(5) . . ?
C42 C40 H40A 109.8 . . ?
C42 C40 H40B 109.8 . . ?
C39 C41 H41A 109.9 . . ?
C39 C41 H41B 109.9 . . ?
C39 C41 C44 109.1(5) . . ?
H41A C41 H41B 108.3 . . ?
C44 C41 H41A 109.9 . . ?
C44 C41 H41B 109.9 . . ?
C40 C42 H42 109.4 . . ?
C40 C42 C46 108.9(5) . . ?
C43 C42 C40 109.4(5) . . ?
C43 C42 H42 109.4 . . ?
C43 C42 C46 110.4(5) . . ?
C46 C42 H42 109.4 . . ?
C42 C43 H43A 109.8 . . ?
C42 C43 H43B 109.8 . . ?
C42 C43 C44 109.5(5) . . ?
H43A C43 H43B 108.2 . . ?
C44 C43 H43A 109.8 . . ?
C44 C43 H43B 109.8 . . ?
C41 C44 C43 110.4(6) . . ?
C41 C44 H44 109.1 . . ?
C41 C44 C45 110.0(6) . . ?
C43 C44 H44 109.1 . . ?
C43 C44 C45 109.1(5) . . ?
C45 C44 H44 109.1 . . ?
C37 C45 C44 110.9(4) . . ?
C37 C45 H45A 109.5 . . ?
C37 C45 H45B 109.5 . . ?
C44 C45 H45A 109.5 . . ?
C44 C45 H45B 109.5 . . ?
H45A C45 H45B 108.0 . . ?
C37 C46 C42 109.9(4) . . ?
C37 C46 H46A 109.7 . . ?
C37 C46 H46B 109.7 . . ?
C42 C46 H46A 109.7 . . ?
C42 C46 H46B 109.7 . . ?
H46A C46 H46B 108.2 . . ?
H47A C47 H47B 108.1 . . ?
C48 C47 H47A 109.6 . . ?
C48 C47 H47B 109.6 . . ?
C53 C47 H47A 109.6 . . ?
C53 C47 H47B 109.6 . . ?
C53 C47 C48 110.2(4) . . ?
C47 C48 H48 110.3 . . ?
C49 C48 C47 108.8(5) . . ?
C49 C48 H48 110.3 . . ?
C49 C48 C52 110.6(5) . . ?
C52 C48 C47 106.6(4) . . ?
C52 C48 H48 110.3 . . ?
C48 C49 H49A 109.3 . . ?
C48 C49 H49B 109.3 . . ?
C48 C49 C50 111.8(4) . . ?
H49A C49 H49B 107.9 . . ?
C50 C49 H49A 109.3 . . ?
C50 C49 H49B 109.3 . . ?
C49 C50 H50 110.6 . . ?
C49 C50 C51 106.6(5) . . ?
C51 C50 H50 110.6 . . ?
C56 C50 C49 110.2(5) . . ?
C56 C50 H50 110.6 . . ?
C56 C50 C51 108.3(4) . . ?
C50 C51 H51A 109.6 . . ?
C50 C51 H51B 109.6 . . ?
H51A C51 H51B 108.1 . . ?
C53 C51 C50 110.2(4) . . ?
C53 C51 H51A 109.6 . . ?
C53 C51 H51B 109.6 . . ?
C48 C52 H52A 109.2 . . ?
C48 C52 H52B 109.2 . . ?
H52A C52 H52B 107.9 . . ?
C55 C52 C48 111.9(4) . . ?
C55 C52 H52A 109.2 . . ?
C55 C52 H52B 109.2 . . ?
N005 C53 C47 109.5(3) . . ?
N005 C53 C51 107.6(3) . . ?
N005 C53 C54 112.7(3) . . ?
C47 C53 C51 109.8(4) . . ?
C47 C53 C54 108.5(4) . . ?
C51 C53 C54 108.8(4) . . ?
C53 C54 H54A 109.6 . . ?
C53 C54 H54B 109.6 . . ?
C53 C54 C55 110.2(4) . . ?
H54A C54 H54B 108.1 . . ?
C55 C54 H54A 109.6 . . ?
C55 C54 H54B 109.6 . . ?
C52 C55 C54 106.6(4) . . ?
C52 C55 H55 110.5 . . ?
C54 C55 H55 110.5 . . ?
C56 C55 C52 111.3(5) . . ?
C56 C55 C54 107.5(4) . . ?
C56 C55 H55 110.5 . . ?
C50 C56 C55 112.3(4) . . ?
C50 C56 H56A 109.1 . . ?
C50 C56 H56B 109.1 . . ?
C55 C56 H56A 109.1 . . ?
C55 C56 H56B 109.1 . . ?
H56A C56 H56B 107.9 . . ?
N006 C0AA C1AA 113.5(4) . . ?
N006 C0AA C4AA 109.7(5) . . ?
N006 C0AA C3AA 107.4(4) . . ?
N006 C0AA C1AB 111.6(4) . . ?
N006 C0AA C4AB 111.0(4) . . ?
N006 C0AA C3AB 108.7(4) . . ?
C1AA C0AA C3AA 105.1(7) . . ?
C4AA C0AA C1AA 112.7(7) . . ?
C4AA C0AA C3AA 108.2(7) . . ?
C1AB C0AA C4AB 108.2(7) . . ?
C1AB C0AA C3AB 111.4(7) . . ?
C3AB C0AA C4AB 105.7(7) . . ?
C0AA C1AA H1AA 109.1 . . ?
C0AA C1AA H1AB 109.1 . . ?
C0AA C1AA C2AA 112.7(7) . . ?
H1AA C1AA H1AB 107.8 . . ?
C2AA C1AA H1AA 109.1 . . ?
C2AA C1AA H1AB 109.1 . . ?
C0AA C4AA H4AA 109.1 . . ?
C0AA C4AA H4AB 109.1 . . ?
C0AA C4AA C9AA 112.3(8) . . ?
H4AA C4AA H4AB 107.9 . . ?
C9AA C4AA H4AA 109.1 . . ?
C9AA C4AA H4AB 109.1 . . ?
C1AA C2AA H2AA 111.4 . . ?
C1AA C2AA C0BA 104.7(9) . . ?
C1AA C2AA C6AA 108.5(9) . . ?
C0BA C2AA H2AA 111.4 . . ?
C6AA C2AA H2AA 111.4 . . ?
C6AA C2AA C0BA 109.2(9) . . ?
C0AA C3AA H3AA 109.0 . . ?
C0AA C3AA H3AB 109.0 . . ?
H3AA C3AA H3AB 107.8 . . ?
C5AA C3AA C0AA 113.0(8) . . ?
C5AA C3AA H3AA 109.0 . . ?
C5AA C3AA H3AB 109.0 . . ?
C4AA C9AA H9AA 111.4 . . ?
C0BA C9AA C4AA 107.6(9) . . ?
C0BA C9AA H9AA 111.4 . . ?
C7AA C9AA C4AA 104.4(9) . . ?
C7AA C9AA H9AA 111.4 . . ?
C7AA C9AA C0BA 110.4(9) . . ?
C2AA C0BA H0BA 109.1 . . ?
C2AA C0BA H0BB 109.1 . . ?
C9AA C0BA C2AA 112.4(8) . . ?
C9AA C0BA H0BA 109.1 . . ?
C9AA C0BA H0BB 109.1 . . ?
H0BA C0BA H0BB 107.9 . . ?
C3AA C5AA H5AA 112.3 . . ?
C6AA C5AA C3AA 107.0(9) . . ?
C6AA C5AA H5AA 112.3 . . ?
C7AA C5AA C3AA 106.4(10) . . ?
C7AA C5AA H5AA 112.3 . . ?
C7AA C5AA C6AA 106.1(9) . . ?
C2AA C6AA C5AA 113.7(9) . . ?
C2AA C6AA H6AA 108.8 . . ?
C2AA C6AA H6AB 108.8 . . ?
C5AA C6AA H6AA 108.8 . . ?
C5AA C6AA H6AB 108.8 . . ?
H6AA C6AA H6AB 107.7 . . ?
C9AA C7AA C5AA 114.5(10) . . ?
C9AA C7AA H7AA 108.6 . . ?
C9AA C7AA H7AB 108.6 . . ?
C5AA C7AA H7AA 108.6 . . ?
C5AA C7AA H7AB 108.6 . . ?
H7AA C7AA H7AB 107.6 . . ?
C0AA C1AB H1AC 109.1 . . ?
C0AA C1AB H1AD 109.1 . . ?
C0AA C1AB C2AB 112.3(6) . . ?
H1AC C1AB H1AD 107.9 . . ?
C2AB C1AB H1AC 109.1 . . ?
C2AB C1AB H1AD 109.1 . . ?
C0AA C4AB H4AC 109.3 . . ?
C0AA C4AB H4AD 109.3 . . ?
H4AC C4AB H4AD 108.0 . . ?
C9AB C4AB C0AA 111.4(5) . . ?
C9AB C4AB H4AC 109.3 . . ?
C9AB C4AB H4AD 109.3 . . ?
C1AB C2AB H2AB 110.5 . . ?
C0BB C2AB C1AB 108.9(9) . . ?
C0BB C2AB H2AB 110.5 . . ?
C0BB C2AB C6AB 110.4(8) . . ?
C6AB C2AB C1AB 105.9(9) . . ?
C6AB C2AB H2AB 110.5 . . ?
C0AA C3AB H3AC 109.1 . . ?
C0AA C3AB H3AD 109.1 . . ?
C0AA C3AB C5AB 112.3(6) . . ?
H3AC C3AB H3AD 107.9 . . ?
C5AB C3AB H3AC 109.1 . . ?
C5AB C3AB H3AD 109.1 . . ?
C4AB C9AB H9AB 110.6 . . ?
C0BB C9AB C4AB 105.9(7) . . ?
C0BB C9AB H9AB 110.6 . . ?
C0BB C9AB C7AB 108.8(8) . . ?
C7AB C9AB C4AB 110.1(5) . . ?
C7AB C9AB H9AB 110.6 . . ?
C2AB C0BB H0BC 109.3 . . ?
C2AB C0BB H0BD 109.3 . . ?
C9AB C0BB C2AB 111.5(7) . . ?
C9AB C0BB H0BC 109.3 . . ?
C9AB C0BB H0BD 109.3 . . ?
H0BC C0BB H0BD 108.0 . . ?
C3AB C5AB H5AB 110.3 . . ?
C6AB C5AB C3AB 109.5(9) . . ?
C6AB C5AB H5AB 110.3 . . ?
C7AB C5AB C3AB 105.5(8) . . ?
C7AB C5AB H5AB 110.3 . . ?
C7AB C5AB C6AB 110.8(9) . . ?
C2AB C6AB H6AC 109.6 . . ?
C2AB C6AB H6AD 109.6 . . ?
C5AB C6AB C2AB 110.2(5) . . ?
C5AB C6AB H6AC 109.6 . . ?
C5AB C6AB H6AD 109.6 . . ?
H6AC C6AB H6AD 108.1 . . ?
C9AB C7AB H7AC 109.5 . . ?
C9AB C7AB H7AD 109.5 . . ?
C5AB C7AB C9AB 110.6(7) . . ?
C5AB C7AB H7AC 109.5 . . ?
C5AB C7AB H7AD 109.5 . . ?
H7AC C7AB H7AD 108.1 . . ?

loop_
_geom_bond_atom_site_label_1
_geom_bond_atom_site_label_2
_geom_bond_distance
_geom_bond_site_symmetry_2
_geom_bond_publ_flag
Pd01 P002 2.3169(9) . ?
Pd01 P003 2.3161(9) . ?
Pd01 P004 2.3323(10) . ?
P002 N005 1.697(3) . ?
P002 C1 1.832(4) . ?
P002 C7 1.861(4) . ?
P003 N007 1.681(3) . ?
P003 C13 1.846(4) . ?
P003 C19 1.829(4) . ?
P004 N006 1.683(4) . ?
P004 C25 1.838(4) . ?
P004 C31 1.845(4) . ?
N005 H005 0.8598 . ?
N005 C53 1.477(5) . ?
N006 H006 0.8601 . ?
N006 C0AA 1.471(5) . ?
N007 H007 0.8600 . ?
N007 C37 1.481(5) . ?
C1 C2 1.398(6) . ?
C1 C6 1.384(6) . ?
C2 H2 0.9300 . ?
C2 C3 1.381(7) . ?
C3 H3 0.9300 . ?
C3 C4 1.363(10) . ?
C4 H4 0.9300 . ?
C4 C5 1.356(9) . ?
C5 H5 0.9300 . ?
C5 C6 1.391(7) . ?
C6 H6 0.9300 . ?
C7 C8 1.357(6) . ?
C7 C12 1.390(6) . ?
C8 H8 0.9300 . ?
C8 C9 1.400(7) . ?
C9 H9 0.9300 . ?
C9 C10 1.359(8) . ?
C10 H10 0.9300 . ?
C10 C11 1.360(8) . ?
C11 H11 0.9300 . ?
C11 C12 1.379(7) . ?
C12 H12 0.9300 . ?
C13 C14 1.381(5) . ?
C13 C18 1.385(6) . ?
C14 H14 0.9300 . ?
C14 C15 1.383(6) . ?
C15 H15 0.9300 . ?
C15 C16 1.378(7) . ?
C16 H16 0.9300 . ?
C16 C17 1.369(8) . ?
C17 H17 0.9300 . ?
C17 C18 1.378(7) . ?
C18 H18 0.9300 . ?
C19 C20 1.396(6) . ?
C19 C24 1.398(6) . ?
C20 H20 0.9300 . ?
C20 C21 1.402(7) . ?
C21 H21 0.9300 . ?
C21 C22 1.375(9) . ?
C22 H22 0.9300 . ?
C22 C23 1.368(9) . ?
C23 H23 0.9300 . ?
C23 C24 1.389(7) . ?
C24 H24 0.9300 . ?
C25 C26 1.375(6) . ?
C25 C30 1.389(6) . ?
C26 H26 0.9300 . ?
C26 C27 1.400(7) . ?
C27 H27 0.9300 . ?
C27 C28 1.373(9) . ?
C28 H28 0.9300 . ?
C28 C29 1.346(9) . ?
C29 H29 0.9300 . ?
C29 C30 1.391(7) . ?
C30 H30 0.9300 . ?
C31 C32 1.375(6) . ?
C31 C36 1.386(6) . ?
C32 H32 0.9300 . ?
C32 C33 1.389(7) . ?
C33 H33 0.9300 . ?
C33 C34 1.360(9) . ?
C34 H34 0.9300 . ?
C34 C35 1.377(9) . ?
C35 H35 0.9300 . ?
C35 C36 1.377(7) . ?
C36 H36 0.9300 . ?
C37 C38 1.525(6) . ?
C37 C45 1.519(7) . ?
C37 C46 1.525(6) . ?
C38 H38A 0.9700 . ?
C38 H38B 0.9700 . ?
C38 C39 1.552(7) . ?
C39 H39 0.9800 . ?
C39 C40 1.544(9) . ?
C39 C41 1.494(10) . ?
C40 H40A 0.9700 . ?
C40 H40B 0.9700 . ?
C40 C42 1.515(9) . ?
C41 H41A 0.9700 . ?
C41 H41B 0.9700 . ?
C41 C44 1.501(9) . ?
C42 H42 0.9800 . ?
C42 C43 1.494(9) . ?
C42 C46 1.543(6) . ?
C43 H43A 0.9700 . ?
C43 H43B 0.9700 . ?
C43 C44 1.518(9) . ?
C44 H44 0.9800 . ?
C44 C45 1.528(7) . ?
C45 H45A 0.9700 . ?
C45 H45B 0.9700 . ?
C46 H46A 0.9700 . ?
C46 H46B 0.9700 . ?
C47 H47A 0.9700 . ?
C47 H47B 0.9700 . ?
C47 C48 1.551(7) . ?
C47 C53 1.515(6) . ?
C48 H48 0.9800 . ?
C48 C49 1.507(8) . ?
C48 C52 1.508(8) . ?
C49 H49A 0.9700 . ?
C49 H49B 0.9700 . ?
C49 C50 1.510(8) . ?
C50 H50 0.9800 . ?
C50 C51 1.570(7) . ?
C50 C56 1.496(8) . ?
C51 H51A 0.9700 . ?
C51 H51B 0.9700 . ?
C51 C53 1.523(6) . ?
C52 H52A 0.9700 . ?
C52 H52B 0.9700 . ?
C52 C55 1.499(7) . ?
C53 C54 1.531(6) . ?
C54 H54A 0.9700 . ?
C54 H54B 0.9700 . ?
C54 C55 1.566(7) . ?
C55 H55 0.9800 . ?
C55 C56 1.498(8) . ?
C56 H56A 0.9700 . ?
C56 H56B 0.9700 . ?
C0AA C1AA 1.519(7) . ?
C0AA C4AA 1.474(9) . ?
C0AA C3AA 1.551(7) . ?
C0AA C1AB 1.485(9) . ?
C0AA C4AB 1.554(8) . ?
C0AA C3AB 1.504(8) . ?
C1AA H1AA 0.9700 . ?
C1AA H1AB 0.9700 . ?
C1AA C2AA 1.539(5) . ?
C4AA H4AA 0.9700 . ?
C4AA H4AB 0.9700 . ?
C4AA C9AA 1.542(5) . ?
C2AA H2AA 0.9800 . ?
C2AA C0BA 1.5399(5) . ?
C2AA C6AA 1.5397(10) . ?
C3AA H3AA 0.9700 . ?
C3AA H3AB 0.9700 . ?
C3AA C5AA 1.541(5) . ?
C9AA H9AA 0.9800 . ?
C9AA C0BA 1.5400(5) . ?
C9AA C7AA 1.5397(10) . ?
C0BA H0BA 0.9700 . ?
C0BA H0BB 0.9700 . ?
C5AA H5AA 0.9800 . ?
C5AA C6AA 1.5397(11) . ?
C5AA C7AA 1.5397(10) . ?
C6AA H6AA 0.9700 . ?
C6AA H6AB 0.9700 . ?
C7AA H7AA 0.9700 . ?
C7AA H7AB 0.9700 . ?
C1AB H1AC 0.9700 . ?
C1AB H1AD 0.9700 . ?
C1AB C2AB 1.5399(10) . ?
C4AB H4AC 0.9700 . ?
C4AB H4AD 0.9700 . ?
C4AB C9AB 1.5399(10) . ?
C2AB H2AB 0.9800 . ?
C2AB C0BB 1.5397(10) . ?
C2AB C6AB 1.5398(7) . ?
C3AB H3AC 0.9700 . ?
C3AB H3AD 0.9700 . ?
C3AB C5AB 1.5400(10) . ?
C9AB H9AB 0.9800 . ?
C9AB C0BB 1.5395(10) . ?
C9AB C7AB 1.5394(10) . ?
C0BB H0BC 0.9700 . ?
C0BB H0BD 0.9700 . ?
C5AB H5AB 0.9800 . ?
C5AB C6AB 1.5398(8) . ?
C5AB C7AB 1.5395(10) . ?
C6AB H6AC 0.9700 . ?
C6AB H6AD 0.9700 . ?
C7AB H7AC 0.9700 . ?
C7AB H7AD 0.9700 . ?

loop_
_smtbx_masks_void_nr
_smtbx_masks_void_average_x
_smtbx_masks_void_average_y
_smtbx_masks_void_average_z
_smtbx_masks_void_volume
_smtbx_masks_void_count_electrons
_smtbx_masks_void_content
1 0.000 0.000 0.000 520.5 81.7 ?
2 -0.260 0.192 0.432 52.9 1.5 ?
3 0.260 0.808 0.568 52.9 1.4 ?
